data_7155572
loop_
_publ_author_name
'Ni, Chunjie'
'Yuan, Yuejie'
'Zhang, Yuwen'
'Chen, Jiangfei'
'Wang, Dong'
'Tong, Xiaofeng'

_publ_section_title
;
 Polycycle Construction via DMAP-Catalysed Tandem Addition-(4+2)
 Annulation Sequence of \d-Acetoxy Allenoate
;
_journal_name_full 'Org. Biomol. Chem.'
_journal_paper_doi 10.1039/C7OB00688H
_journal_year 2017
_chemical_formula_sum 'C21 H17 Br N2 O3'
_chemical_formula_weight 425.28
_chemical_name_systematic
; 
 ? 
;
_space_group_IT_number 14
_symmetry_cell_setting monoclinic
_symmetry_space_group_name_Hall '-P 2ybc'
_symmetry_space_group_name_H-M 'P 1 21/c 1'
_atom_sites_solution_hydrogens geom
_atom_sites_solution_primary direct
_atom_sites_solution_secondary difmap
_audit_block_doi 10.5517/ccdc.csd.cc1nlvy1
_audit_creation_method SHELXL-97
_audit_update_record
;
2017-03-12 deposited with the CCDC.
2017-04-10 downloaded from the CCDC.
;
_cell_angle_alpha 90.00
_cell_angle_beta 108.813(4)
_cell_angle_gamma 90.00
_cell_formula_units_Z 4
_cell_length_a 12.869(2)
_cell_length_b 14.380(3)
_cell_length_c 10.957(2)
_cell_measurement_reflns_used 3378
_cell_measurement_temperature 296(2)
_cell_measurement_theta_max 26.29
_cell_measurement_theta_min 2.42
_cell_volume 1919.3(6)
_computing_cell_refinement 'Bruker SAINT'
_computing_data_collection 'Bruker APEX2'
_computing_data_reduction 'Bruker SAINT'
_computing_molecular_graphics 'Bruker SHELXTL'
_computing_publication_material 'Bruker SHELXTL'
_computing_structure_refinement 'SHELXL-97 (Sheldrick, 2008)'
_computing_structure_solution 'SHELXS-97 (Sheldrick, 2008)'
_diffrn_ambient_temperature 296(2)
_diffrn_measured_fraction_theta_full 0.998
_diffrn_measured_fraction_theta_max 0.998
_diffrn_measurement_device_type 'Bruker APEX-II CCD'
_diffrn_measurement_method '\f and \w scans'
_diffrn_radiation_monochromator graphite
_diffrn_radiation_source 'fine-focus sealed tube'
_diffrn_radiation_type MoK\a
_diffrn_radiation_wavelength 0.71073
_diffrn_reflns_av_R_equivalents 0.0749
_diffrn_reflns_av_sigmaI/netI 0.0757
_diffrn_reflns_limit_h_max 15
_diffrn_reflns_limit_h_min -15
_diffrn_reflns_limit_k_max 17
_diffrn_reflns_limit_k_min -14
_diffrn_reflns_limit_l_max 13
_diffrn_reflns_limit_l_min -12
_diffrn_reflns_number 10887
_diffrn_reflns_theta_full 25.50
_diffrn_reflns_theta_max 25.50
_diffrn_reflns_theta_min 1.67
_exptl_absorpt_coefficient_mu 2.165
_exptl_absorpt_correction_T_max 0.6966
_exptl_absorpt_correction_T_min 0.6473
_exptl_absorpt_correction_type multi-scan
_exptl_absorpt_process_details SADABS
_exptl_crystal_colour yellow
_exptl_crystal_density_diffrn 1.472
_exptl_crystal_density_method 'not measured'
_exptl_crystal_description block
_exptl_crystal_F_000 864
_exptl_crystal_size_max 0.22
_exptl_crystal_size_mid 0.22
_exptl_crystal_size_min 0.18
_refine_diff_density_max 0.634
_refine_diff_density_min -0.778
_refine_diff_density_rms 0.106
_refine_ls_extinction_method none
_refine_ls_goodness_of_fit_ref 0.963
_refine_ls_hydrogen_treatment constr
_refine_ls_matrix_type full
_refine_ls_number_parameters 245
_refine_ls_number_reflns 3567
_refine_ls_number_restraints 0
_refine_ls_restrained_S_all 0.963
_refine_ls_R_factor_all 0.0799
_refine_ls_R_factor_gt 0.0486
_refine_ls_shift/su_max 0.000
_refine_ls_shift/su_mean 0.000
_refine_ls_structure_factor_coef Fsqd
_refine_ls_weighting_details 'calc w=1/[\s^2^(Fo^2^)+(0.1000P)^2^+0.2000P] where P=(Fo^2^+2Fc^2^)/3'
_refine_ls_weighting_scheme calc
_refine_ls_wR_factor_gt 0.1308
_refine_ls_wR_factor_ref 0.1561
_reflns_number_gt 2486
_reflns_number_total 3567
_reflns_threshold_expression >2sigma(I)
_cod_data_source_file c7ob00688h2.cif
_cod_data_source_block txf
_cod_depositor_comments
;
The following automatic conversions were performed:

'_symmetry_cell_setting' value 'Monoclinic' changed to 'monoclinic'
according to
/home/data/users/saulius/crontab/automatic-downloads/rss-feeds/RSC/lib/dictionaries/cif_core.dic
dictionary named 'cif_core.dic' version 2.4.2 from 2011-04-26.

Automatic conversion script
Id: cif_fix_values 4973 2017-02-22 13:04:09Z antanas 
;
_cod_original_cell_volume 1919.2(7)
_cod_original_sg_symbol_H-M P2(1)/c
_cod_database_code 7155572

loop_
_symmetry_equiv_pos_as_xyz
'x, y, z'
'-x, y+1/2, -z+1/2'
'-x, -y, -z'
'x, -y-1/2, z-1/2'

loop_
_atom_site_label
_atom_site_type_symbol
_atom_site_fract_x
_atom_site_fract_y
_atom_site_fract_z
_atom_site_U_iso_or_equiv
_atom_site_adp_type
_atom_site_occupancy
_atom_site_symmetry_multiplicity
_atom_site_calc_flag
_atom_site_refinement_flags
Br1 Br 0.26211(3) 0.12888(3) 0.61701(4) 0.0662(2) Uani 1 1 d .
N2 N 0.8298(3) 0.0213(3) 0.8009(4) 0.0717(10) Uani 1 1 d .
N1 N 0.9848(2) 0.2398(3) 0.5885(4) 0.0687(10) Uani 1 1 d .
O1 O 0.68009(19) 0.14472(17) 0.3714(2) 0.0465(6) Uani 1 1 d .
O3 O 0.5508(2) 0.11730(16) 0.1224(2) 0.0529(7) Uani 1 1 d .
O2 O 0.6370(3) 0.1482(2) -0.0216(3) 0.0736(9) Uani 1 1 d .
C19 C 0.3958(3) 0.1283(2) 0.5773(3) 0.0422(8) Uani 1 1 d .
C16 C 0.5928(3) 0.1250(2) 0.5268(3) 0.0349(7) Uani 1 1 d .
C9 C 0.6959(3) 0.1200(2) 0.4975(3) 0.0377(7) Uani 1 1 d .
C17 C 0.4941(3) 0.1135(2) 0.4274(3) 0.0402(8) Uani 1 1 d .
H17 H 0.4945 0.1047 0.3434 0.048 Uiso 1 1 calc R
C18 C 0.3948(3) 0.1150(2) 0.4526(3) 0.0437(8) Uani 1 1 d .
H18 H 0.3288 0.1071 0.3862 0.052 Uiso 1 1 calc R
C21 C 0.5907(3) 0.1415(2) 0.6514(3) 0.0428(8) Uani 1 1 d .
H21 H 0.6561 0.1514 0.7181 0.051 Uiso 1 1 calc R
C20 C 0.4926(3) 0.1431(2) 0.6763(3) 0.0466(8) Uani 1 1 d .
H20 H 0.4915 0.1542 0.7595 0.056 Uiso 1 1 calc R
C12 C 0.6400(4) 0.1342(2) 0.0888(4) 0.0518(9) Uani 1 1 d .
C2 C 1.0603(4) 0.1498(4) 0.7558(5) 0.0784(14) Uani 1 1 d .
H2 H 1.0785 0.0983 0.8100 0.094 Uiso 1 1 calc R
C6 C 0.8776(3) 0.1531(3) 0.4151(4) 0.0521(9) Uani 1 1 d .
H6 H 0.9305 0.1342 0.3725 0.063 Uiso 1 1 calc R
C11 C 0.7440(4) 0.1359(2) 0.1939(4) 0.0537(10) Uani 1 1 d .
H11 H 0.8060 0.1331 0.1680 0.064 Uiso 1 1 calc R
C8 C 0.7955(3) 0.0923(2) 0.5761(3) 0.0411(7) Uani 1 1 d .
C15 C 0.8099(3) 0.0541(3) 0.7014(4) 0.0481(8) Uani 1 1 d .
C10 C 0.7651(3) 0.1407(2) 0.3214(4) 0.0467(9) Uani 1 1 d .
C7 C 0.8998(3) 0.0953(3) 0.5386(3) 0.0501(9) Uani 1 1 d .
H7 H 0.9265 0.0328 0.5288 0.060 Uiso 1 1 calc R
C13 C 0.4467(4) 0.1199(3) 0.0169(4) 0.0562(10) Uani 1 1 d .
H13A H 0.4467 0.0737 -0.0477 0.067 Uiso 1 1 calc R
H13B H 0.4359 0.1807 -0.0236 0.067 Uiso 1 1 calc R
C5 C 0.9033(3) 0.2540(3) 0.4613(4) 0.0656(11) Uani 1 1 d .
H5A H 0.9335 0.2889 0.4049 0.079 Uiso 1 1 calc R
H5B H 0.8386 0.2856 0.4674 0.079 Uiso 1 1 calc R
C1 C 0.9864(3) 0.1528(4) 0.6340(4) 0.0616(11) Uani 1 1 d .
C14 C 0.3576(4) 0.0999(4) 0.0719(5) 0.0765(13) Uani 1 1 d .
H14A H 0.3723 0.0419 0.1178 0.115 Uiso 1 1 calc R
H14B H 0.2888 0.0959 0.0034 0.115 Uiso 1 1 calc R
H14C H 0.3541 0.1489 0.1299 0.115 Uiso 1 1 calc R
C3 C 1.1031(4) 0.2402(5) 0.7827(6) 0.101(2) Uani 1 1 d .
H3 H 1.1555 0.2592 0.8590 0.122 Uiso 1 1 calc R
C4 C 1.0556(4) 0.2950(4) 0.6795(6) 0.0934(18) Uani 1 1 d .
H4 H 1.0686 0.3580 0.6720 0.112 Uiso 1 1 calc R

loop_
_atom_site_aniso_label
_atom_site_aniso_U_11
_atom_site_aniso_U_22
_atom_site_aniso_U_33
_atom_site_aniso_U_23
_atom_site_aniso_U_13
_atom_site_aniso_U_12
Br1 0.0465(3) 0.0898(4) 0.0749(4) 0.0019(2) 0.0370(2) 0.00593(18)
N2 0.056(2) 0.091(3) 0.063(2) 0.026(2) 0.0107(17) 0.0070(18)
N1 0.0427(19) 0.089(3) 0.083(3) -0.020(2) 0.0313(18) -0.0143(17)
O1 0.0378(13) 0.0750(17) 0.0329(12) 0.0039(10) 0.0198(10) 0.0049(10)
O3 0.0604(17) 0.0619(16) 0.0360(13) 0.0017(11) 0.0151(12) -0.0039(12)
O2 0.093(2) 0.096(2) 0.0365(15) 0.0008(13) 0.0282(15) -0.0073(16)
C19 0.0391(18) 0.0464(19) 0.048(2) 0.0037(14) 0.0239(15) 0.0050(13)
C16 0.0329(16) 0.0409(17) 0.0340(17) -0.0011(13) 0.0151(13) -0.0008(12)
C9 0.0381(18) 0.0437(18) 0.0321(17) -0.0036(13) 0.0125(14) 0.0008(13)
C17 0.0392(18) 0.053(2) 0.0302(17) -0.0031(13) 0.0133(14) 0.0007(14)
C18 0.0324(17) 0.055(2) 0.0418(19) -0.0024(15) 0.0099(14) 0.0003(14)
C21 0.0380(19) 0.059(2) 0.0300(17) -0.0016(14) 0.0084(14) -0.0011(14)
C20 0.048(2) 0.062(2) 0.0341(18) -0.0018(15) 0.0192(15) 0.0050(15)
C12 0.071(3) 0.048(2) 0.044(2) -0.0056(15) 0.0291(19) -0.0062(17)
C2 0.035(2) 0.143(5) 0.062(3) -0.017(3) 0.023(2) -0.007(2)
C6 0.042(2) 0.072(2) 0.051(2) -0.0057(17) 0.0274(17) 0.0017(17)
C11 0.066(3) 0.062(2) 0.043(2) 0.0012(16) 0.0318(19) 0.0045(17)
C8 0.0344(18) 0.0505(19) 0.0419(18) -0.0017(15) 0.0169(14) -0.0009(14)
C15 0.0311(17) 0.061(2) 0.049(2) 0.0039(18) 0.0096(15) 0.0018(15)
C10 0.046(2) 0.057(2) 0.047(2) 0.0001(15) 0.0289(17) 0.0020(15)
C7 0.0347(18) 0.071(2) 0.050(2) -0.0067(18) 0.0219(16) 0.0035(16)
C13 0.066(3) 0.057(2) 0.041(2) -0.0014(16) 0.0109(18) -0.0034(18)
C5 0.056(2) 0.071(3) 0.082(3) -0.003(2) 0.040(2) -0.010(2)
C1 0.0302(19) 0.100(3) 0.063(3) -0.016(2) 0.0274(19) -0.0056(19)
C14 0.065(3) 0.095(3) 0.061(3) 0.007(2) 0.009(2) -0.007(2)
C3 0.046(3) 0.182(6) 0.086(4) -0.056(4) 0.035(3) -0.030(3)
C4 0.061(3) 0.113(4) 0.119(5) -0.057(4) 0.046(3) -0.034(3)

loop_
_atom_type_symbol
_atom_type_description
_atom_type_scat_dispersion_real
_atom_type_scat_dispersion_imag
_atom_type_scat_source
C C 0.0033 0.0016 'International Tables Vol C Tables 4.2.6.8 and 6.1.1.4'
H H 0.0000 0.0000 'International Tables Vol C Tables 4.2.6.8 and 6.1.1.4'
N N 0.0061 0.0033 'International Tables Vol C Tables 4.2.6.8 and 6.1.1.4'
O O 0.0106 0.0060 'International Tables Vol C Tables 4.2.6.8 and 6.1.1.4'
Br Br -0.2901 2.4595 'International Tables Vol C Tables 4.2.6.8 and 6.1.1.4'

loop_
_geom_angle_atom_site_label_1
_geom_angle_atom_site_label_2
_geom_angle_atom_site_label_3
_geom_angle
C1 N1 C4 110.1(5)
C1 N1 C5 113.8(3)
C4 N1 C5 135.9(5)
C10 O1 C9 120.7(3)
C12 O3 C13 115.3(3)
C18 C19 C20 121.3(3)
C18 C19 Br1 120.4(3)
C20 C19 Br1 118.2(3)
C17 C16 C21 119.2(3)
C17 C16 C9 119.0(3)
C21 C16 C9 121.8(3)
C8 C9 O1 121.1(3)
C8 C9 C16 127.9(3)
O1 C9 C16 110.9(3)
C16 C17 C18 120.5(3)
C16 C17 H17 119.8
C18 C17 H17 119.8
C19 C18 C17 118.9(3)
C19 C18 H18 120.6
C17 C18 H18 120.6
C20 C21 C16 120.3(3)
C20 C21 H21 119.8
C16 C21 H21 119.8
C21 C20 C19 119.7(3)
C21 C20 H20 120.1
C19 C20 H20 120.1
O2 C12 O3 123.4(4)
O2 C12 C11 120.7(4)
O3 C12 C11 115.9(3)
C1 C2 C3 106.1(5)
C1 C2 H2 126.9
C3 C2 H2 126.9
C10 C6 C7 113.9(3)
C10 C6 C5 113.4(3)
C7 C6 C5 105.1(3)
C10 C6 H6 108.0
C7 C6 H6 108.0
C5 C6 H6 108.0
C10 C11 C12 130.7(4)
C10 C11 H11 114.6
C12 C11 H11 114.6
C9 C8 C15 121.6(3)
C9 C8 C7 123.8(3)
C15 C8 C7 114.6(3)
N2 C15 C8 174.2(4)
C11 C10 O1 120.0(4)
C11 C10 C6 123.4(3)
O1 C10 C6 116.2(3)
C1 C7 C8 110.3(3)
C1 C7 C6 101.6(3)
C8 C7 C6 108.8(3)
C1 C7 H7 111.9
C8 C7 H7 111.9
C6 C7 H7 111.9
O3 C13 C14 107.8(3)
O3 C13 H13A 110.2
C14 C13 H13A 110.2
O3 C13 H13B 110.2
C14 C13 H13B 110.2
H13A C13 H13B 108.5
N1 C5 C6 101.2(3)
N1 C5 H5A 111.5
C6 C5 H5A 111.5
N1 C5 H5B 111.5
C6 C5 H5B 111.5
H5A C5 H5B 109.3
N1 C1 C2 108.3(4)
N1 C1 C7 109.5(4)
C2 C1 C7 141.9(5)
C13 C14 H14A 109.5
C13 C14 H14B 109.5
H14A C14 H14B 109.5
C13 C14 H14C 109.5
H14A C14 H14C 109.5
H14B C14 H14C 109.5
C4 C3 C2 108.9(5)
C4 C3 H3 125.6
C2 C3 H3 125.6
C3 C4 N1 106.7(5)
C3 C4 H4 126.7
N1 C4 H4 126.7

loop_
_geom_bond_atom_site_label_1
_geom_bond_atom_site_label_2
_geom_bond_distance
Br1 C19 1.906(3)
N2 C15 1.138(5)
N1 C1 1.344(6)
N1 C4 1.366(6)
N1 C5 1.464(5)
O1 C10 1.373(4)
O1 C9 1.377(4)
O3 C12 1.337(5)
O3 C13 1.460(5)
O2 C12 1.214(5)
C19 C18 1.376(5)
C19 C20 1.379(5)
C16 C17 1.391(4)
C16 C21 1.394(5)
C16 C9 1.464(5)
C9 C8 1.353(5)
C17 C18 1.393(5)
C17 H17 0.9300
C18 H18 0.9300
C21 C20 1.376(5)
C21 H21 0.9300
C20 H20 0.9300
C12 C11 1.457(6)
C2 C1 1.367(6)
C2 C3 1.405(8)
C2 H2 0.9300
C6 C10 1.491(5)
C6 C7 1.534(5)
C6 C5 1.537(5)
C6 H6 0.9800
C11 C10 1.336(5)
C11 H11 0.9300
C8 C15 1.435(5)
C8 C7 1.526(4)
C7 C1 1.505(6)
C7 H7 0.9800
C13 C14 1.485(7)
C13 H13A 0.9700
C13 H13B 0.9700
C5 H5A 0.9700
C5 H5B 0.9700
C14 H14A 0.9600
C14 H14B 0.9600
C14 H14C 0.9600
C3 C4 1.351(8)
C3 H3 0.9300
C4 H4 0.9300

loop_
_geom_torsion_atom_site_label_1
_geom_torsion_atom_site_label_2
_geom_torsion_atom_site_label_3
_geom_torsion_atom_site_label_4
_geom_torsion
C10 O1 C9 C8 0.9(4)
C10 O1 C9 C16 -176.9(3)
C17 C16 C9 C8 -151.0(3)
C21 C16 C9 C8 29.3(5)
C17 C16 C9 O1 26.6(4)
C21 C16 C9 O1 -153.1(3)
C21 C16 C17 C18 -2.3(5)
C9 C16 C17 C18 178.0(3)
C20 C19 C18 C17 2.1(5)
Br1 C19 C18 C17 -179.0(2)
C16 C17 C18 C19 0.2(5)
C17 C16 C21 C20 2.2(5)
C9 C16 C21 C20 -178.1(3)
C16 C21 C20 C19 0.1(5)
C18 C19 C20 C21 -2.3(5)
Br1 C19 C20 C21 178.8(3)
C13 O3 C12 O2 -2.1(5)
C13 O3 C12 C11 177.4(3)
O2 C12 C11 C10 165.2(4)
O3 C12 C11 C10 -14.4(5)
O1 C9 C8 C15 -171.1(3)
C16 C9 C8 C15 6.3(5)
O1 C9 C8 C7 6.5(5)
C16 C9 C8 C7 -176.0(3)
C9 C8 C15 N2 166(4)
C7 C8 C15 N2 -12(4)
C12 C11 C10 O1 0.3(6)
C12 C11 C10 C6 -172.4(4)
C9 O1 C10 C11 158.9(3)
C9 O1 C10 C6 -27.9(4)
C7 C6 C10 C11 -140.4(3)
C5 C6 C10 C11 99.3(4)
C7 C6 C10 O1 46.7(4)
C5 C6 C10 O1 -73.6(4)
C9 C8 C7 C1 123.0(4)
C15 C8 C7 C1 -59.2(4)
C9 C8 C7 C6 12.3(5)
C15 C8 C7 C6 -169.9(3)
C10 C6 C7 C1 -153.2(3)
C5 C6 C7 C1 -28.4(4)
C10 C6 C7 C8 -36.8(4)
C5 C6 C7 C8 88.0(3)
C12 O3 C13 C14 -179.9(3)
C1 N1 C5 C6 -17.0(4)
C4 N1 C5 C6 169.4(4)
C10 C6 C5 N1 152.8(3)
C7 C6 C5 N1 27.6(4)
C4 N1 C1 C2 -1.0(5)
C5 N1 C1 C2 -176.2(3)
C4 N1 C1 C7 174.2(3)
C5 N1 C1 C7 -1.1(4)
C3 C2 C1 N1 0.5(5)
C3 C2 C1 C7 -172.0(5)
C8 C7 C1 N1 -96.6(4)
C6 C7 C1 N1 18.7(4)
C8 C7 C1 C2 75.9(6)
C6 C7 C1 C2 -168.8(5)
C1 C2 C3 C4 0.1(5)
C2 C3 C4 N1 -0.6(5)
C1 N1 C4 C3 1.0(5)
C5 N1 C4 C3 174.7(4)
